data_7231259
loop_
_publ_author_name
'Lestari, Monica'
'Lusi, Matteo'
'O'Leary, Aoife'
'O'Nolan, Daniel'
'Zaworotko, Michael J.'

_publ_section_title
;
 Hygroscopicity of lithium coordination polymers and their solid solutions
;
_journal_issue 39
_journal_name_full CrystEngComm
_journal_page_first 5940
_journal_paper_doi 10.1039/C8CE00905H
_journal_volume 20
_journal_year 2018
_chemical_absolute_configuration rm
_chemical_formula_sum 'C13 H16 Li N O5'
_chemical_formula_weight 273.21
_space_group_crystal_system monoclinic
_space_group_IT_number 4
_space_group_name_Hall 'P 2yb'
_space_group_name_H-M_alt 'P 1 21 1'
_symmetry_space_group_name_Hall 'P 2yb'
_symmetry_space_group_name_H-M 'P 1 21 1'
_atom_sites_solution_hydrogens geom
_audit_creation_method SHELXL-2014/7
_audit_update_record
;
2018-07-26 deposited with the CCDC.
2018-07-27 downloaded from the CCDC.
;
_cell_angle_alpha 90
_cell_angle_beta 99.739(5)
_cell_angle_gamma 90
_cell_formula_units_Z 2
_cell_length_a 5.4363(7)
_cell_length_b 10.3418(13)
_cell_length_c 11.8349(17)
_cell_measurement_reflns_used 500
_cell_measurement_temperature 293(2)
_cell_measurement_theta_max 20
_cell_measurement_theta_min 2
_cell_volume 655.78(15)
_computing_structure_refinement 'SHELXL-2014/7 (Sheldrick, 2014)'
_diffrn_ambient_temperature 293(2)
_diffrn_measured_fraction_theta_full 0.780
_diffrn_measured_fraction_theta_max 0.780
_diffrn_measurement_device_type 'Bruker D8 Quest'
_diffrn_radiation_type MoK\a
_diffrn_radiation_wavelength 0.71073
_diffrn_reflns_av_R_equivalents 0.0325
_diffrn_reflns_av_unetI/netI 0.0613
_diffrn_reflns_Laue_measured_fraction_full 0.780
_diffrn_reflns_Laue_measured_fraction_max 0.780
_diffrn_reflns_limit_h_max 5
_diffrn_reflns_limit_h_min -5
_diffrn_reflns_limit_k_max 10
_diffrn_reflns_limit_k_min -10
_diffrn_reflns_limit_l_max 13
_diffrn_reflns_limit_l_min -13
_diffrn_reflns_number 2435
_diffrn_reflns_point_group_measured_fraction_full 0.724
_diffrn_reflns_point_group_measured_fraction_max 0.723
_diffrn_reflns_theta_full 23.854
_diffrn_reflns_theta_max 23.854
_diffrn_reflns_theta_min 3.493
_exptl_absorpt_coefficient_mu 0.105
_exptl_absorpt_correction_T_max 0.7450
_exptl_absorpt_correction_T_min 0.6323
_exptl_absorpt_correction_type multi-scan
_exptl_absorpt_process_details sadabs
_exptl_crystal_colour colourless
_exptl_crystal_density_diffrn 1.384
_exptl_crystal_description prism
_exptl_crystal_F_000 288
_exptl_crystal_size_max 0.3
_exptl_crystal_size_mid 0.2
_exptl_crystal_size_min 0.2
_refine_diff_density_max 0.136
_refine_diff_density_min -0.171
_refine_diff_density_rms 0.041
_refine_ls_abs_structure_details
;
 Flack x determined using 469 quotients [(I+)-(I-)]/[(I+)+(I-)]
 (Parsons, Flack and Wagner, Acta Cryst. B69 (2013) 249-259).
;
_refine_ls_abs_structure_Flack 0.9(10)
_refine_ls_extinction_method none
_refine_ls_goodness_of_fit_ref 1.034
_refine_ls_hydrogen_treatment constr
_refine_ls_matrix_type full
_refine_ls_number_parameters 182
_refine_ls_number_reflns 1462
_refine_ls_number_restraints 1
_refine_ls_restrained_S_all 1.033
_refine_ls_R_factor_all 0.0592
_refine_ls_R_factor_gt 0.0422
_refine_ls_shift/su_max 0.000
_refine_ls_shift/su_mean 0.000
_refine_ls_structure_factor_coef Fsqd
_refine_ls_weighting_details 'w=1/[\s^2^(Fo^2^)+(0.0432P)^2^] where P=(Fo^2^+2Fc^2^)/3'
_refine_ls_weighting_scheme calc
_refine_ls_wR_factor_gt 0.0814
_refine_ls_wR_factor_ref 0.0875
_reflns_Friedel_coverage 0.743
_reflns_Friedel_fraction_full 0.659
_reflns_Friedel_fraction_max 0.659
_reflns_number_gt 1225
_reflns_number_total 1462
_reflns_threshold_expression 'I > 2\s(I)'
_cod_data_source_file c8ce00905h2.cif
_cod_data_source_block 10rt
_cod_depositor_comments 'Adding full bibliography for 7231259--7231264.cif.'
_cod_database_code 7231259
_shelx_shelxl_version_number 2014/7
_shelx_space_group_comment
;
The symmetry employed for this shelxl refinement is uniquely defined
by the following loop, which should always be used as a source of
symmetry information in preference to the above space-group names.
They are only intended as comments.
;

loop_
_space_group_symop_operation_xyz
'x, y, z'
'-x, y+1/2, -z'

loop_
_atom_site_label
_atom_site_type_symbol
_atom_site_fract_x
_atom_site_fract_y
_atom_site_fract_z
_atom_site_U_iso_or_equiv
_atom_site_adp_type
_atom_site_occupancy
_atom_site_site_symmetry_order
_atom_site_calc_flag
_atom_site_refinement_flags_posn
_atom_site_refinement_flags_adp
O1 O 1.3471(6) 0.2934(4) 0.7292(3) 0.0380(10) Uani 1 1 d . .
Li1 Li 1.0260(15) 0.2788(9) 0.6463(7) 0.037(2) Uani 1 1 d . .
C2 C 1.5655(10) 0.2566(4) 0.7591(4) 0.0235(13) Uani 1 1 d . .
O3 O 1.7475(7) 0.3014(4) 0.7183(3) 0.0430(10) Uani 1 1 d . .
C4 C 1.6246(9) 0.1588(5) 0.8538(4) 0.0251(13) Uani 1 1 d . .
C5 C 1.4711(11) 0.0522(6) 0.8620(5) 0.0410(15) Uani 1 1 d . .
C6 C 1.5244(14) -0.0328(7) 0.9525(6) 0.061(2) Uani 1 1 d . .
H6 H 1.4215 -0.1038 0.9570 0.073 Uiso 1 1 calc R U
C7 C 1.7250(15) -0.0135(8) 1.0346(6) 0.067(2) Uani 1 1 d . .
H7 H 1.7563 -0.0700 1.0965 0.080 Uiso 1 1 calc R U
C8 C 1.8834(14) 0.0881(7) 1.0283(5) 0.067(2) Uani 1 1 d . .
H8 H 2.0232 0.0994 1.0847 0.080 Uiso 1 1 calc R U
C9 C 1.8338(11) 0.1755(6) 0.9361(5) 0.0458(16) Uani 1 1 d . .
H9 H 1.9417 0.2442 0.9307 0.055 Uiso 1 1 calc R U
O10 O 1.2773(9) 0.0362(4) 0.7735(4) 0.0718(15) Uani 1 1 d . .
C11 C 1.1061(12) -0.0665(6) 0.7760(6) 0.071(2) Uani 1 1 d . .
H11A H 1.1929 -0.1475 0.7783 0.107 Uiso 1 1 calc R U
H11B H 0.9803 -0.0630 0.7085 0.107 Uiso 1 1 calc R U
H11C H 1.0289 -0.0585 0.8429 0.107 Uiso 1 1 calc R U
O12 O 0.9720(6) 0.1380(3) 0.5342(3) 0.0377(11) Uani 1 1 d . .
C13 C 1.0979(9) 0.0608(5) 0.4864(4) 0.0244(13) Uani 1 1 d . .
O14 O 1.0181(6) -0.0445(3) 0.4425(3) 0.0359(11) Uani 1 1 d . .
C15 C 1.3664(9) 0.1023(4) 0.4799(4) 0.0241(13) Uani 1 1 d . .
H15 H 1.4686 0.0974 0.5564 0.029 Uiso 1 1 calc R U
N16 N 1.4793(7) 0.0179(4) 0.3980(3) 0.0249(10) Uani 1 1 d . .
H16A H 1.6319 -0.0068 0.4303 0.030 Uiso 1 1 calc R U
H16B H 1.3864 -0.0525 0.3810 0.030 Uiso 1 1 calc R U
C17 C 1.4915(10) 0.0935(5) 0.2915(4) 0.0387(16) Uani 1 1 d . .
H17A H 1.4191 0.0450 0.2238 0.046 Uiso 1 1 calc R U
H17B H 1.6627 0.1152 0.2860 0.046 Uiso 1 1 calc R U
C18 C 1.3425(11) 0.2127(5) 0.3040(5) 0.0466(17) Uani 1 1 d . .
H18A H 1.1670 0.1987 0.2744 0.056 Uiso 1 1 calc R U
H18B H 1.4016 0.2850 0.2639 0.056 Uiso 1 1 calc R U
C19 C 1.3838(10) 0.2368(5) 0.4317(4) 0.0344(14) Uani 1 1 d . .
H19A H 1.2560 0.2931 0.4526 0.041 Uiso 1 1 calc R U
H19B H 1.5465 0.2748 0.4581 0.041 Uiso 1 1 calc R U

loop_
_atom_site_aniso_label
_atom_site_aniso_U_11
_atom_site_aniso_U_22
_atom_site_aniso_U_33
_atom_site_aniso_U_23
_atom_site_aniso_U_13
_atom_site_aniso_U_12
O1 0.021(2) 0.040(2) 0.049(2) 0.008(2) -0.0043(17) 0.004(2)
Li1 0.031(5) 0.041(6) 0.039(5) -0.011(5) 0.009(4) -0.002(5)
C2 0.031(4) 0.017(3) 0.023(3) -0.005(2) 0.003(3) 0.001(3)
O3 0.037(2) 0.042(2) 0.057(3) 0.019(2) 0.025(2) 0.007(2)
C4 0.032(3) 0.020(3) 0.025(3) 0.001(3) 0.009(3) 0.002(3)
C5 0.053(4) 0.036(4) 0.037(4) 0.009(3) 0.014(3) -0.002(3)
C6 0.076(6) 0.051(5) 0.062(5) 0.018(5) 0.031(4) 0.003(4)
C7 0.099(7) 0.064(6) 0.045(5) 0.024(4) 0.031(5) 0.037(5)
C8 0.075(5) 0.084(7) 0.035(4) -0.001(4) -0.011(4) 0.035(5)
C9 0.046(4) 0.047(4) 0.041(4) -0.001(3) -0.004(3) 0.007(3)
O10 0.073(3) 0.068(3) 0.069(3) 0.013(3) -0.006(3) -0.046(3)
C11 0.058(5) 0.051(4) 0.107(6) -0.009(4) 0.021(4) -0.028(4)
O12 0.022(2) 0.041(3) 0.051(3) -0.020(2) 0.0105(19) -0.0009(19)
C13 0.019(3) 0.031(3) 0.022(3) -0.001(3) 0.002(3) 0.001(3)
O14 0.033(2) 0.032(2) 0.045(2) -0.014(2) 0.011(2) -0.0099(18)
C15 0.025(3) 0.026(3) 0.021(3) -0.009(2) 0.002(2) 0.003(2)
N16 0.019(2) 0.019(2) 0.037(3) 0.003(2) 0.005(2) 0.001(2)
C17 0.048(4) 0.034(4) 0.035(3) 0.005(3) 0.009(3) 0.007(3)
C18 0.055(5) 0.032(4) 0.056(4) 0.013(3) 0.020(3) 0.008(3)
C19 0.034(4) 0.026(3) 0.044(4) -0.006(3) 0.010(3) -0.001(3)

loop_
_atom_type_symbol
_atom_type_description
_atom_type_scat_dispersion_real
_atom_type_scat_dispersion_imag
_atom_type_scat_source
C C 0.0033 0.0016 'International Tables Vol C Tables 4.2.6.8 and 6.1.1.4'
H H 0.0000 0.0000 'International Tables Vol C Tables 4.2.6.8 and 6.1.1.4'
Li Li -0.0003 0.0001 'International Tables Vol C Tables 4.2.6.8 and 6.1.1.4'
N N 0.0061 0.0033 'International Tables Vol C Tables 4.2.6.8 and 6.1.1.4'
O O 0.0106 0.0060 'International Tables Vol C Tables 4.2.6.8 and 6.1.1.4'

loop_
_geom_angle_atom_site_label_1
_geom_angle_atom_site_label_2
_geom_angle_atom_site_label_3
_geom_angle
_geom_angle_site_symmetry_1
_geom_angle_site_symmetry_3
C2 O1 Li1 153.4(4) . .
O1 Li1 O3 120.6(5) . 1_455
O1 Li1 O12 116.0(5) . .
O3 Li1 O12 111.2(4) 1_455 .
O1 Li1 O14 102.2(4) . 2_756
O3 Li1 O14 94.9(4) 1_455 2_756
O12 Li1 O14 108.4(4) . 2_756
O1 C2 O3 123.6(5) . .
O1 C2 C4 119.5(5) . .
O3 C2 C4 116.8(5) . .
C2 O3 Li1 151.1(5) . 1_655
C9 C4 C5 118.8(5) . .
C9 C4 C2 119.3(5) . .
C5 C4 C2 121.9(5) . .
O10 C5 C6 123.5(6) . .
O10 C5 C4 115.8(5) . .
C6 C5 C4 120.6(6) . .
C7 C6 C5 120.2(7) . .
C6 C7 C8 121.0(7) . .
C7 C8 C9 119.7(7) . .
C4 C9 C8 119.6(6) . .
C5 O10 C11 120.0(5) . .
C13 O12 Li1 138.8(4) . .
O12 C13 O14 124.5(5) . .
O12 C13 C15 116.3(5) . .
O14 C13 C15 119.2(5) . .
C13 O14 Li1 165.0(4) . 2_746
N16 C15 C19 103.4(4) . .
N16 C15 C13 111.4(4) . .
C19 C15 C13 113.4(4) . .
C17 N16 C15 108.7(4) . .
N16 C17 C18 104.2(4) . .
C17 C18 C19 104.1(5) . .
C18 C19 C15 102.5(4) . .

loop_
_geom_bond_atom_site_label_1
_geom_bond_atom_site_label_2
_geom_bond_distance
_geom_bond_site_symmetry_2
O1 C2 1.240(6) .
O1 Li1 1.858(9) .
Li1 O3 1.873(9) 1_455
Li1 O12 1.958(9) .
Li1 O14 2.102(10) 2_756
C2 O3 1.260(6) .
C2 C4 1.503(7) .
O3 Li1 1.873(9) 1_655
C4 C9 1.377(7) .
C4 C5 1.396(7) .
C5 O10 1.364(7) .
C5 C6 1.378(8) .
C6 C7 1.347(9) .
C7 C8 1.368(9) .
C8 C9 1.408(8) .
O10 C11 1.415(7) .
O12 C13 1.248(6) .
C13 O14 1.252(6) .
C13 C15 1.536(7) .
O14 Li1 2.102(10) 2_746
C15 N16 1.509(6) .
C15 C19 1.512(6) .
N16 C17 1.495(6) .
C17 C18 1.496(7) .
C18 C19 1.510(7) .
